data_7152945
loop_
_publ_author_name
'Kusukawa, Takahiro'
'Matsumoto, Kazuya'
'Nakamura, Hajime'
'Iizuka, Wataru'
'Toyama, Keisuke'
'Takeshita, Shota'

_publ_section_title
;
 Four-component assembly in the crystalline state driven by
 amidinium-carboxylate salt bridge formation from an aqueous solution.
;
_journal_issue 22
_journal_name_full 'Organic &amp; biomolecular chemistry'
_journal_page_first 3692
_journal_page_last 3698
_journal_paper_doi 10.1039/c3ob40309b
_journal_volume 11
_journal_year 2013
_chemical_formula_moiety 'C22 H28 N4 O6 '
_chemical_formula_sum 'C22 H28 N4 O6'
_chemical_formula_weight 444.49
_space_group_IT_number 2
_symmetry_cell_setting triclinic
_symmetry_Int_Tables_number 2
_symmetry_space_group_name_Hall '-P 1'
_symmetry_space_group_name_H-M 'P -1'
_cell_angle_alpha 108.915(11)
_cell_angle_beta 105.206(10)
_cell_angle_gamma 105.742(10)
_cell_formula_units_Z 2
_cell_length_a 11.5243(13)
_cell_length_b 11.7284(16)
_cell_length_c 10.0810(14)
_cell_measurement_reflns_used 21
_cell_measurement_temperature 213.1
_cell_measurement_theta_max 30.0
_cell_measurement_theta_min 25.4
_cell_volume 1145.2(3)
_computing_cell_refinement WinAFC
_computing_data_collection WinAFC
_computing_data_reduction CrystalStructure
_computing_publication_material 'CrystalStructure 3.8'
_computing_structure_refinement SHELXL
_computing_structure_solution SIR2002
_diffrn_ambient_temperature 213
_diffrn_measured_fraction_theta_full 1.000
_diffrn_measured_fraction_theta_max 1.000
_diffrn_measurement_device_type 'Rigaku AFC7R'
_diffrn_measurement_method \w-2\q
_diffrn_radiation_type 'Cu K\a'
_diffrn_radiation_wavelength 1.54178
_diffrn_reflns_av_R_equivalents 0.015
_diffrn_reflns_limit_h_max 9
_diffrn_reflns_limit_h_min -13
_diffrn_reflns_limit_k_max 13
_diffrn_reflns_limit_k_min -13
_diffrn_reflns_limit_l_max 12
_diffrn_reflns_limit_l_min -11
_diffrn_reflns_number 5563
_diffrn_reflns_theta_full 66.77
_diffrn_reflns_theta_max 66.77
_diffrn_standards_decay_% 0.24
_diffrn_standards_interval_count 0
_diffrn_standards_number 3
_exptl_absorpt_coefficient_mu 0.790
_exptl_absorpt_correction_T_max 0.854
_exptl_absorpt_correction_T_min 0.756
_exptl_absorpt_correction_type psi-scan
_exptl_absorpt_process_details '(North, Phillips & Mathews, 1968)'
_exptl_crystal_colour colorless
_exptl_crystal_density_diffrn 1.289
_exptl_crystal_density_method 'not measured'
_exptl_crystal_description prismatic
_exptl_crystal_F_000 472.00
_exptl_crystal_size_max 0.40
_exptl_crystal_size_mid 0.20
_exptl_crystal_size_min 0.20
_refine_diff_density_max 0.33
_refine_diff_density_min -0.49
_refine_ls_extinction_method none
_refine_ls_goodness_of_fit_ref 1.186
_refine_ls_hydrogen_treatment refall
_refine_ls_number_parameters 328
_refine_ls_number_reflns 4057
_refine_ls_R_factor_gt 0.0423
_refine_ls_shift/su_max 0.0000
_refine_ls_structure_factor_coef Fsqd
_refine_ls_weighting_details 'w = 1/[\s^2^(Fo^2^)+(0.1000P)^2^+0.0000P] where P=(Fo^2^+2Fc^2^)/3'
_refine_ls_weighting_scheme calc
_refine_ls_wR_factor_ref 0.1569
_reflns_number_gt 3186
_reflns_number_total 4057
_reflns_threshold_expression F^2^>2.0\s(F^2^)
_cod_data_source_file c3ob40309b.txt
_cod_data_source_block '_kusu112'
_cod_original_formula_sum 'C22 H28 N4 O6 '
_cod_database_code 7152945

loop_
_symmetry_equiv_pos_site_id
_symmetry_equiv_pos_as_xyz
1 +X,+Y,+Z
2 -X,-Y,-Z

loop_
_atom_site_label
_atom_site_type_symbol
_atom_site_fract_x
_atom_site_fract_y
_atom_site_fract_z
_atom_site_U_iso_or_equiv
_atom_site_adp_type
_atom_site_occupancy
_atom_site_symmetry_multiplicity
_atom_site_calc_flag
_atom_site_refinement_flags
O(1) O 0.99634(12) 0.80321(12) 0.36796(15) 0.0372(3) Uani 1.00 1 d .
O(2) O 0.93576(12) 0.91212(12) 0.23852(15) 0.0375(3) Uani 1.00 1 d .
O(3) O 0.27117(13) 0.44622(13) 0.21132(18) 0.0484(3) Uani 1.00 1 d .
O(4) O 0.30422(12) 0.65574(12) 0.29755(17) 0.0433(3) Uani 1.00 1 d .
O(5) O 0.79005(15) 0.81549(15) -0.08140(18) 0.0440(3) Uiso 1.00 1 d .
O(6) O -0.94561(14) -0.16515(15) -0.32793(18) 0.0438(3) Uiso 1.00 1 d .
N(1) N 0.04352(16) 0.56863(15) 0.2686(2) 0.0415(4) Uani 1.00 1 d .
N(2) N 0.02582(15) 0.36097(15) 0.22592(17) 0.0322(3) Uani 1.00 1 d .
N(3) N -0.22651(16) 0.13517(15) -0.31186(19) 0.0361(3) Uani 1.00 1 d .
N(4) N -0.19155(17) -0.01836(17) -0.2326(2) 0.0376(3) Uani 1.00 1 d .
C(1) C -0.15195(16) 0.42402(16) 0.26330(19) 0.0292(3) Uani 1.00 1 d .
C(2) C -0.15876(18) 0.50681(17) 0.3897(2) 0.0344(4) Uani 1.00 1 d .
C(3) C -0.27820(19) 0.48639(18) 0.4114(2) 0.0380(4) Uani 1.00 1 d .
C(4) C -0.38896(18) 0.38621(18) 0.3028(2) 0.0355(4) Uani 1.00 1 d .
C(5) C -0.61870(16) -0.00114(18) -0.1894(2) 0.0335(4) Uani 1.00 1 d .
C(6) C -0.61671(17) -0.08786(18) -0.3148(2) 0.0359(4) Uani 1.00 1 d .
C(7) C -0.49830(18) -0.07344(17) -0.3376(2) 0.0351(4) Uani 1.00 1 d .
C(8) C -0.38481(16) 0.02847(16) -0.23265(19) 0.0292(3) Uani 1.00 1 d .
C(9) C -0.26765(15) 0.22731(16) 0.01343(19) 0.0279(3) Uani 1.00 1 d .
C(10) C -0.50268(16) 0.19586(17) 0.0546(2) 0.0312(3) Uani 1.00 1 d .
C(11) C -0.26704(16) 0.31517(15) 0.14621(18) 0.0273(3) Uani 1.00 1 d .
C(12) C -0.38824(16) 0.29881(17) 0.16679(19) 0.0297(3) Uani 1.00 1 d .
C(13) C -0.38230(16) 0.12261(16) -0.09747(19) 0.0274(3) Uani 1.00 1 d .
C(14) C -0.50315(15) 0.10658(17) -0.07638(19) 0.0286(3) Uani 1.00 1 d .
C(15) C -0.02197(16) 0.45117(16) 0.25058(19) 0.0286(3) Uani 1.00 1 d .
C(16) C -0.26147(16) 0.04833(15) -0.25977(18) 0.0278(3) Uani 1.00 1 d .
C(17) C 0.92016(16) 0.85362(15) 0.32189(19) 0.0293(3) Uani 1.00 1 d .
C(18) C 0.80383(16) 0.84150(17) 0.3676(2) 0.0335(4) Uani 1.00 1 d .
C(19) C 0.68207(16) 0.72234(17) 0.2475(2) 0.0315(3) Uani 1.00 1 d .
C(20) C 0.56677(16) 0.70586(18) 0.2976(2) 0.0334(4) Uani 1.00 1 d .
C(21) C 0.44399(17) 0.58747(17) 0.1805(2) 0.0348(4) Uani 1.00 1 d .
C(22) C 0.33137(16) 0.56129(17) 0.2331(2) 0.0334(4) Uani 1.00 1 d .
H(1) H -0.0828 0.5787 0.4639 0.041 Uiso 1.00 1 c R
H(2) H -0.2803 0.5424 0.5010 0.046 Uiso 1.00 1 c R
H(3) H -0.4680 0.3740 0.3172 0.043 Uiso 1.00 1 c R
H(4) H -0.6983 -0.0123 -0.1765 0.040 Uiso 1.00 1 c R
H(5) H -0.6945 -0.1583 -0.3875 0.043 Uiso 1.00 1 c R
H(6) H -0.4979 -0.1342 -0.4251 0.042 Uiso 1.00 1 c R
H(7) H -0.1890 0.2388 -0.0018 0.033 Uiso 1.00 1 c R
H(8) H -0.5820 0.1865 0.0678 0.037 Uiso 1.00 1 c R
H(9) H 0.7860 0.9208 0.3827 0.040 Uiso 1.00 1 c R
H(10) H 0.8246 0.8340 0.4644 0.040 Uiso 1.00 1 c R
H(11) H 0.6584 0.7322 0.1523 0.038 Uiso 1.00 1 c R
H(12) H 0.7014 0.6435 0.2283 0.038 Uiso 1.00 1 c R
H(13) H 0.5912 0.6968 0.3933 0.040 Uiso 1.00 1 c R
H(14) H 0.5478 0.7849 0.3167 0.040 Uiso 1.00 1 c R
H(15) H 0.4154 0.6006 0.0880 0.042 Uiso 1.00 1 c R
H(16) H 0.4656 0.5099 0.1542 0.042 Uiso 1.00 1 c R
H(22) H -0.268(2) 0.193(2) -0.316(2) 0.065(7) Uiso 1.00 1 c .
H(21) H -0.152(2) 0.152(2) -0.323(2) 0.060(7) Uiso 1.00 1 c .
H(28) H -0.9539(16) -0.1882(16) -0.410(2) 0.022(4) Uiso 1.00 1 c .
H(18) H 0.011(2) 0.629(2) 0.281(2) 0.043(5) Uiso 1.00 1 c .
H(17) H 0.135(3) 0.589(3) 0.271(3) 0.092(9) Uiso 1.00 1 c .
H(24) H -0.210(2) -0.074(2) -0.194(2) 0.042(5) Uiso 1.00 1 c .
H(23) H -0.115(3) 0.009(2) -0.233(3) 0.068(8) Uiso 1.00 1 c .
H(19) H 0.105(2) 0.386(2) 0.221(2) 0.049(6) Uiso 1.00 1 c .
H(20) H -0.009(2) 0.287(2) 0.233(2) 0.039(5) Uiso 1.00 1 c .
H(27) H -0.939(3) -0.082(3) -0.278(3) 0.088(9) Uiso 1.00 1 c .
H(25) H 0.837(2) 0.845(2) 0.003(2) 0.041(5) Uiso 1.00 1 c .
H(26) H 0.756(3) 0.720(3) -0.132(3) 0.090(9) Uiso 1.00 1 c .

loop_
_atom_site_aniso_label
_atom_site_aniso_U_11
_atom_site_aniso_U_22
_atom_site_aniso_U_33
_atom_site_aniso_U_12
_atom_site_aniso_U_13
_atom_site_aniso_U_23
O(1) 0.0333(6) 0.0374(6) 0.0574(8) 0.0206(5) 0.0257(6) 0.0274(5)
O(2) 0.0347(6) 0.0414(7) 0.0457(7) 0.0170(5) 0.0196(5) 0.0246(5)
O(3) 0.0406(7) 0.0321(6) 0.0779(10) 0.0128(5) 0.0353(7) 0.0209(6)
O(4) 0.0343(6) 0.0357(6) 0.0728(9) 0.0186(5) 0.0305(6) 0.0264(6)
N(1) 0.0311(8) 0.0300(7) 0.0698(11) 0.0142(6) 0.0251(8) 0.0225(7)
N(2) 0.0255(7) 0.0282(7) 0.0449(8) 0.0107(6) 0.0156(6) 0.0163(6)
N(3) 0.0317(8) 0.0381(8) 0.0528(9) 0.0178(6) 0.0246(7) 0.0262(7)
N(4) 0.0338(8) 0.0433(8) 0.0537(9) 0.0212(7) 0.0253(7) 0.0301(7)
C(1) 0.0269(8) 0.0296(8) 0.0368(8) 0.0134(6) 0.0142(6) 0.0174(7)
C(2) 0.0339(9) 0.0315(8) 0.0379(9) 0.0134(7) 0.0146(7) 0.0139(7)
C(3) 0.0420(10) 0.0411(9) 0.0393(9) 0.0220(8) 0.0223(8) 0.0171(8)
C(4) 0.0327(9) 0.0434(9) 0.0441(9) 0.0205(8) 0.0230(8) 0.0235(8)
C(5) 0.0207(7) 0.0434(9) 0.0415(9) 0.0111(7) 0.0113(7) 0.0259(8)
C(6) 0.0240(8) 0.0375(9) 0.0395(9) 0.0045(7) 0.0049(7) 0.0205(7)
C(7) 0.0316(9) 0.0333(8) 0.0372(9) 0.0099(7) 0.0117(7) 0.0150(7)
C(8) 0.0251(8) 0.0306(8) 0.0351(8) 0.0101(6) 0.0126(7) 0.0175(7)
C(9) 0.0208(7) 0.0319(8) 0.0352(8) 0.0110(6) 0.0133(6) 0.0165(7)
C(10) 0.0230(8) 0.0427(9) 0.0399(9) 0.0164(7) 0.0169(7) 0.0251(7)
C(11) 0.0235(8) 0.0307(8) 0.0358(8) 0.0135(6) 0.0138(6) 0.0193(7)
C(12) 0.0266(8) 0.0376(9) 0.0378(9) 0.0171(7) 0.0172(7) 0.0237(7)
C(13) 0.0232(7) 0.0315(8) 0.0348(8) 0.0127(6) 0.0129(6) 0.0196(7)
C(14) 0.0206(7) 0.0359(8) 0.0378(9) 0.0123(6) 0.0125(6) 0.0236(7)
C(15) 0.0234(8) 0.0272(7) 0.0319(8) 0.0075(6) 0.0092(6) 0.0119(6)
C(16) 0.0262(8) 0.0257(7) 0.0291(7) 0.0080(6) 0.0110(6) 0.0105(6)
C(17) 0.0260(8) 0.0239(7) 0.0355(8) 0.0089(6) 0.0125(6) 0.0100(6)
C(18) 0.0271(8) 0.0371(9) 0.0394(9) 0.0152(7) 0.0164(7) 0.0151(7)
C(19) 0.0247(8) 0.0352(8) 0.0395(9) 0.0129(7) 0.0159(7) 0.0176(7)
C(20) 0.0260(8) 0.0381(9) 0.0411(9) 0.0132(7) 0.0163(7) 0.0195(7)
C(21) 0.0275(9) 0.0372(9) 0.0432(9) 0.0131(7) 0.0172(7) 0.0179(8)
C(22) 0.0247(8) 0.0339(8) 0.0447(9) 0.0121(7) 0.0143(7) 0.0193(7)

loop_
_atom_type_symbol
_atom_type_description
_atom_type_scat_dispersion_real
_atom_type_scat_dispersion_imag
_atom_type_scat_source
C C 0.018 0.009
;
International Tables for Crystallography
(1992, Vol. C, Tables 4.2.6.8 and 6.1.1.4)
;
H H 0.000 0.000
;
International Tables for Crystallography
(1992, Vol. C, Table 6.1.1.4)
;
N N 0.031 0.018
;
International Tables for Crystallography
(1992, Vol. C, Tables 4.2.6.8 and 6.1.1.4)
;
O O 0.049 0.032
;
International Tables for Crystallography
(1992, Vol. C, Tables 4.2.6.8 and 6.1.1.4)
;

loop_
_geom_angle_atom_site_label_1
_geom_angle_atom_site_label_2
_geom_angle_atom_site_label_3
_geom_angle
_geom_angle_publ_flag
C(2) C(1) C(11) 120.62(17) yes
C(2) C(1) C(15) 117.90(12) yes
C(11) C(1) C(15) 121.48(16) yes
C(1) C(2) C(3) 121.28(13) yes
C(2) C(3) C(4) 119.82(18) yes
C(3) C(4) C(12) 121.3(2) yes
C(6) C(5) C(14) 121.57(18) yes
C(5) C(6) C(7) 120.50(13) yes
C(6) C(7) C(8) 120.19(17) yes
C(7) C(8) C(13) 121.19(18) yes
C(7) C(8) C(16) 120.46(16) yes
C(13) C(8) C(16) 118.28(11) yes
C(11) C(9) C(13) 121.71(17) yes
C(12) C(10) C(14) 122.05(17) yes
C(1) C(11) C(9) 123.77(17) yes
C(1) C(11) C(12) 117.46(15) yes
C(9) C(11) C(12) 118.75(12) yes
C(4) C(12) C(10) 121.21(18) yes
C(4) C(12) C(11) 119.46(12) yes
C(10) C(12) C(11) 119.32(16) yes
C(8) C(13) C(9) 122.80(17) yes
C(8) C(13) C(14) 117.87(12) yes
C(9) C(13) C(14) 119.33(16) yes
C(5) C(14) C(10) 122.50(17) yes
C(5) C(14) C(13) 118.68(16) yes
C(10) C(14) C(13) 118.81(12) yes
N(1) C(15) N(2) 121.13(18) yes
N(1) C(15) C(1) 117.96(18) yes
N(2) C(15) C(1) 120.89(16) yes
N(3) C(16) N(4) 121.62(19) yes
N(3) C(16) C(8) 117.20(18) yes
N(4) C(16) C(8) 121.18(19) yes
O(1) C(17) O(2) 123.01(19) yes
O(1) C(17) C(18) 117.96(19) yes
O(2) C(17) C(18) 119.03(18) yes
C(17) C(18) C(19) 111.69(15) yes
C(18) C(19) C(20) 111.66(15) yes
C(19) C(20) C(21) 112.92(15) yes
C(20) C(21) C(22) 114.10(15) yes
O(3) C(22) O(4) 123.3(2) yes
O(3) C(22) C(21) 118.10(18) yes
O(4) C(22) C(21) 118.61(16) yes
H(25) O(5) H(26) 114(2) no
H(28) O(6) H(27) 118(2) no
C(15) N(1) H(18) 122.2(15) no
C(15) N(1) H(17) 117(2) no
H(18) N(1) H(17) 120(2) no
C(15) N(2) H(19) 115.0(17) no
C(15) N(2) H(20) 121.7(17) no
H(19) N(2) H(20) 122(2) no
C(16) N(3) H(22) 122(2) no
C(16) N(3) H(21) 119(2) no
H(22) N(3) H(21) 118(2) no
C(16) N(4) H(24) 123.7(18) no
C(16) N(4) H(23) 115(2) no
H(24) N(4) H(23) 119(2) no
C(1) C(2) H(1) 119.4 no
C(3) C(2) H(1) 119.4 no
C(2) C(3) H(2) 120.1 no
C(4) C(3) H(2) 120.1 no
C(3) C(4) H(3) 119.4 no
C(12) C(4) H(3) 119.4 no
C(6) C(5) H(4) 119.2 no
C(14) C(5) H(4) 119.2 no
C(5) C(6) H(5) 119.7 no
C(7) C(6) H(5) 119.8 no
C(6) C(7) H(6) 119.9 no
C(8) C(7) H(6) 119.9 no
C(11) C(9) H(7) 119.1 no
C(13) C(9) H(7) 119.1 no
C(12) C(10) H(8) 119.0 no
C(14) C(10) H(8) 119.0 no
C(17) C(18) H(9) 109.3 no
C(17) C(18) H(10) 109.3 no
C(19) C(18) H(9) 109.3 no
C(19) C(18) H(10) 109.3 no
H(9) C(18) H(10) 107.9 no
C(18) C(19) H(11) 109.3 no
C(18) C(19) H(12) 109.3 no
C(20) C(19) H(11) 109.3 no
C(20) C(19) H(12) 109.3 no
H(11) C(19) H(12) 107.9 no
C(19) C(20) H(13) 109.0 no
C(19) C(20) H(14) 109.0 no
C(21) C(20) H(13) 109.0 no
C(21) C(20) H(14) 109.0 no
H(13) C(20) H(14) 107.8 no
C(20) C(21) H(15) 108.7 no
C(20) C(21) H(16) 108.7 no
C(22) C(21) H(15) 108.7 no
C(22) C(21) H(16) 108.7 no
H(15) C(21) H(16) 107.6 no

loop_
_geom_bond_atom_site_label_1
_geom_bond_atom_site_label_2
_geom_bond_distance
_geom_bond_publ_flag
O(1) C(17) 1.258(2) yes
O(2) C(17) 1.263(2) yes
O(3) C(22) 1.253(2) yes
O(4) C(22) 1.255(2) yes
N(1) C(15) 1.305(2) yes
N(2) C(15) 1.305(2) yes
N(3) C(16) 1.308(2) yes
N(4) C(16) 1.304(3) yes
C(1) C(2) 1.366(2) yes
C(1) C(11) 1.4371(17) yes
C(1) C(15) 1.493(2) yes
C(2) C(3) 1.418(3) yes
C(3) C(4) 1.352(2) yes
C(4) C(12) 1.424(2) yes
C(5) C(6) 1.352(2) yes
C(5) C(14) 1.4232(17) yes
C(6) C(7) 1.417(3) yes
C(7) C(8) 1.3654(18) yes
C(8) C(13) 1.436(2) yes
C(8) C(16) 1.488(2) yes
C(9) C(11) 1.397(2) yes
C(9) C(13) 1.3994(17) yes
C(10) C(12) 1.3946(18) yes
C(10) C(14) 1.391(2) yes
C(11) C(12) 1.436(2) yes
C(13) C(14) 1.435(2) yes
C(17) C(18) 1.515(2) yes
C(18) C(19) 1.5284(18) yes
C(19) C(20) 1.528(2) yes
C(20) C(21) 1.5229(18) yes
C(21) C(22) 1.520(3) yes
O(5) H(25) 0.77(2) no
O(5) H(26) 0.98(3) no
O(6) H(28) 0.75(2) no
O(6) H(27) 0.91(3) no
N(1) H(18) 0.87(2) no
N(1) H(17) 1.01(3) no
N(2) H(19) 0.90(2) no
N(2) H(20) 0.89(2) no
N(3) H(22) 0.93(3) no
N(3) H(21) 0.87(3) no
N(4) H(24) 0.87(2) no
N(4) H(23) 0.85(3) no
C(2) H(1) 0.940 no
C(3) H(2) 0.940 no
C(4) H(3) 0.940 no
C(5) H(4) 0.940 no
C(6) H(5) 0.940 no
C(7) H(6) 0.940 no
C(9) H(7) 0.940 no
C(10) H(8) 0.940 no
C(18) H(9) 0.980 no
C(18) H(10) 0.980 no
C(19) H(11) 0.980 no
C(19) H(12) 0.980 no
C(20) H(13) 0.980 no
C(20) H(14) 0.980 no
C(21) H(15) 0.980 no
C(21) H(16) 0.980 no

loop_
_geom_contact_atom_site_label_1
_geom_contact_atom_site_label_2
_geom_contact_distance
_geom_contact_site_symmetry_2
O(1) O(6) 2.835(2) 1_766
O(1) N(1) 2.860(2) 1_655
O(1) N(3) 2.809(2) 2_665
O(1) C(2) 3.558(2) 1_655
O(2) O(5) 2.874(2) .
O(2) O(6) 2.768(2) 2_565
O(2) N(3) 3.472(2) 2_665
O(2) N(4) 2.897(2) 2_665
O(2) C(16) 3.594(2) 2_665
O(3) O(5) 2.714(2) 2_665
O(3) N(1) 3.403(2) .
O(3) N(2) 2.792(2) .
O(3) C(3) 3.599(2) 2_566
O(3) C(15) 3.516(2) .
O(4) N(1) 2.799(2) .
O(4) N(3) 2.805(2) 2_565
O(4) C(7) 3.5930(18) 1_666
O(5) O(2) 2.874(2) .
O(5) O(3) 2.714(2) 2_665
O(5) N(2) 3.600(2) 2_665
O(5) N(4) 2.835(3) 1_665
O(5) C(10) 3.363(2) 2_565
O(6) O(1) 2.835(2) 1_344
O(6) O(2) 2.768(2) 2_565
O(6) N(2) 2.840(2) 2_455
O(6) C(5) 3.378(2) .
O(6) C(17) 3.568(2) 1_344
O(6) C(17) 3.564(2) 2_565
N(1) O(1) 2.860(2) 1_455
N(1) O(3) 3.403(2) .
N(1) O(4) 2.799(2) .
N(1) N(3) 3.356(2) 2_565
N(1) C(22) 3.449(2) .
N(2) O(3) 2.792(2) .
N(2) O(5) 3.600(2) 2_665
N(2) O(6) 2.840(2) 2_455
N(2) C(2) 3.386(2) 2_566
N(2) C(3) 3.519(2) 2_566
N(3) O(1) 2.809(2) 2_665
N(3) O(2) 3.472(2) 2_665
N(3) O(4) 2.805(2) 2_565
N(3) N(1) 3.356(2) 2_565
N(3) C(6) 3.503(2) 2_454
N(3) C(17) 3.526(2) 2_665
N(4) O(2) 2.897(2) 2_665
N(4) O(5) 2.835(3) 1_445
C(2) O(1) 3.558(2) 1_455
C(2) N(2) 3.386(2) 2_566
C(2) C(15) 3.471(2) 2_566
C(3) O(3) 3.599(2) 2_566
C(3) N(2) 3.519(2) 2_566
C(4) C(6) 3.558(3) 2_455
C(5) O(6) 3.378(2) .
C(5) C(10) 3.431(3) 2_455
C(5) C(12) 3.592(3) 2_455
C(5) C(14) 3.435(3) 2_455
C(6) N(3) 3.503(2) 2_454
C(6) C(4) 3.558(3) 2_455
C(6) C(10) 3.404(3) 2_455
C(6) C(12) 3.283(3) 2_455
C(7) O(4) 3.5930(18) 1_444
C(7) C(10) 3.585(3) 2_455
C(10) O(5) 3.363(2) 2_565
C(10) C(5) 3.431(3) 2_455
C(10) C(6) 3.404(3) 2_455
C(10) C(7) 3.585(3) 2_455
C(12) C(5) 3.592(3) 2_455
C(12) C(6) 3.283(3) 2_455
C(14) C(5) 3.435(3) 2_455
C(14) C(14) 3.341(3) 2_455
C(15) O(3) 3.516(2) .
C(15) C(2) 3.471(2) 2_566
C(16) O(2) 3.594(2) 2_665
C(17) O(6) 3.568(2) 1_766
C(17) O(6) 3.564(2) 2_565
C(17) N(3) 3.526(2) 2_665
C(22) N(1) 3.449(2) .
O(1) H(1) 3.084 1_655
O(1) H(5) 3.574 1_766
O(1) H(9) 3.178 2_776
O(1) H(22) 3.30(3) 2_665
O(1) H(21) 1.94(3) 2_665
O(1) H(28) 2.13(2) 1_766
O(1) H(18) 2.02(2) 1_655
O(1) H(17) 3.35(4) 1_655
O(1) H(23) 3.14(3) 2_665
O(1) H(27) 3.17(3) 1_766
O(2) H(4) 3.253 2_565
O(2) H(10) 3.299 2_776
O(2) H(21) 2.80(3) 2_665
O(2) H(28) 3.054(18) 2_565
O(2) H(24) 3.45(2) 2_665
O(2) H(23) 2.05(3) 2_665
O(2) H(27) 1.89(3) 2_565
O(2) H(25) 2.11(2) .
O(2) H(26) 3.36(2) .
O(3) H(2) 2.832 2_566
O(3) H(3) 3.343 1_655
O(3) H(17) 2.62(4) .
O(3) H(19) 1.89(2) .
O(3) H(20) 3.37(2) .
O(3) H(25) 3.06(2) 2_665
O(3) H(26) 1.75(3) 2_665
O(4) H(2) 3.550 2_566
O(4) H(5) 3.210 1_666
O(4) H(6) 2.868 1_666
O(4) H(22) 1.89(3) 2_565
O(4) H(21) 3.20(3) 2_565
O(4) H(18) 3.26(2) .
O(4) H(17) 1.80(3) .
O(4) H(19) 3.07(2) .
O(5) H(3) 3.440 2_565
O(5) H(4) 3.476 2_565
O(5) H(8) 2.432 2_565
O(5) H(11) 3.372 .
O(5) H(24) 1.98(2) 1_665
O(5) H(23) 3.24(3) 1_665
O(5) H(19) 3.05(2) 2_665
O(5) H(20) 3.56(2) 2_665
O(5) H(27) 3.51(2) 2_565
O(6) H(1) 2.743 1_444
O(6) H(4) 2.615 .
O(6) H(5) 3.092 .
O(6) H(9) 3.255 2_565
O(6) H(10) 2.908 1_344
O(6) H(23) 3.29(3) 1_455
O(6) H(19) 3.40(2) 2_455
O(6) H(20) 1.99(2) 2_455
N(1) H(22) 3.05(2) 2_565
N(1) H(21) 2.97(2) 2_565
N(1) H(28) 3.545(19) 1_666
N(2) H(1) 2.819 2_566
N(2) H(2) 3.067 2_566
N(2) H(28) 3.25(2) 2_455
N(2) H(27) 3.41(4) 2_455
N(2) H(26) 3.17(3) 2_665
N(3) H(5) 3.050 2_454
N(3) H(6) 3.558 2_454
N(3) H(9) 3.351 1_444
N(3) H(18) 3.03(2) 2_565
N(3) H(17) 2.97(3) 2_565
N(4) H(10) 3.067 1_444
N(4) H(27) 3.30(3) 1_655
N(4) H(25) 3.26(2) 1_445
N(4) H(26) 3.49(4) 1_445
C(1) H(1) 3.330 2_566
C(1) H(12) 3.499 1_455
C(2) H(1) 3.355 2_566
C(2) H(12) 3.087 1_455
C(2) H(28) 3.268(14) 1_666
C(2) H(19) 3.54(2) 2_566
C(2) H(20) 3.418(17) 2_566
C(3) H(12) 3.011 1_455
C(3) H(13) 3.249 1_455
C(3) H(16) 3.522 1_455
C(3) H(19) 3.30(2) 2_566
C(4) H(5) 3.354 2_455
C(4) H(12) 3.306 1_455
C(4) H(13) 3.545 1_455
C(4) H(16) 2.927 1_455
C(5) H(9) 2.933 2_565
C(5) H(11) 3.226 2_565
C(5) H(14) 3.207 2_565
C(5) H(28) 3.523(15) .
C(5) H(27) 3.34(3) .
C(6) H(9) 3.217 2_565
C(6) H(14) 3.432 2_565
C(6) H(22) 3.27(2) 2_454
C(6) H(28) 3.499(18) .
C(7) H(3) 3.519 2_455
C(7) H(8) 3.420 2_455
C(7) H(14) 3.590 1_444
C(7) H(14) 3.532 2_565
C(7) H(22) 3.36(2) 2_454
C(8) H(8) 3.434 2_455
C(8) H(14) 3.411 2_565
C(9) H(4) 3.422 2_455
C(9) H(15) 3.211 2_565
C(10) H(11) 2.877 2_565
C(10) H(15) 3.233 2_565
C(10) H(26) 3.52(3) 2_565
C(11) H(4) 3.588 2_455
C(11) H(5) 3.539 2_455
C(11) H(15) 3.128 2_565
C(12) H(5) 3.270 2_455
C(12) H(15) 3.135 2_565
C(12) H(16) 3.367 1_455
C(13) H(4) 3.434 2_455
C(13) H(14) 3.188 2_565
C(13) H(15) 3.344 2_565
C(14) H(11) 3.069 2_565
C(14) H(14) 3.075 2_565
C(14) H(15) 3.357 2_565
C(15) H(1) 2.988 2_566
C(17) H(9) 3.475 2_776
C(17) H(10) 3.525 2_776
C(17) H(21) 2.69(3) 2_665
C(17) H(28) 2.98(2) 1_766
C(17) H(18) 3.04(2) 1_655
C(17) H(23) 2.91(3) 2_665
C(17) H(27) 2.81(4) 2_565
C(17) H(25) 3.07(2) .
C(18) H(4) 3.435 2_565
C(18) H(28) 3.27(2) 1_766
C(18) H(23) 3.58(2) 1_666
C(18) H(27) 3.35(4) 2_565
C(20) H(6) 3.215 1_666
C(21) H(3) 3.476 1_655
C(21) H(26) 3.51(3) 2_665
C(22) H(2) 3.401 2_566
C(22) H(22) 3.07(3) 2_565
C(22) H(17) 2.48(4) .
C(22) H(19) 2.79(2) .
C(22) H(26) 2.90(3) 2_665
H(1) O(1) 3.084 1_455
H(1) O(6) 2.743 1_666
H(1) N(2) 2.819 2_566
H(1) C(1) 3.330 2_566
H(1) C(2) 3.355 2_566
H(1) C(15) 2.988 2_566
H(1) H(1) 3.105 2_566
H(1) H(10) 3.439 1_455
H(1) H(12) 3.391 1_455
H(1) H(28) 2.418 1_666
H(1) H(19) 3.161 2_566
H(1) H(20) 2.684 2_566
H(1) H(27) 3.578 1_666
H(2) O(3) 2.832 2_566
H(2) O(4) 3.550 2_566
H(2) N(2) 3.067 2_566
H(2) C(22) 3.401 2_566
H(2) H(10) 3.479 1_455
H(2) H(12) 3.309 1_455
H(2) H(13) 2.922 1_455
H(2) H(17) 3.485 2_566
H(2) H(19) 2.690 2_566
H(2) H(20) 3.246 2_566
H(2) H(26) 3.450 1_456
H(3) O(3) 3.343 1_455
H(3) O(5) 3.440 2_565
H(3) C(7) 3.519 2_455
H(3) C(21) 3.476 1_455
H(3) H(6) 3.295 2_455
H(3) H(13) 3.440 1_455
H(3) H(16) 2.744 1_455
H(3) H(26) 3.025 2_565
H(4) O(2) 3.253 2_565
H(4) O(5) 3.476 2_565
H(4) O(6) 2.615 .
H(4) C(9) 3.422 2_455
H(4) C(11) 3.588 2_455
H(4) C(13) 3.434 2_455
H(4) C(18) 3.435 2_565
H(4) H(9) 2.724 2_565
H(4) H(11) 3.108 2_565
H(4) H(28) 2.895 .
H(4) H(27) 2.478 .
H(4) H(25) 3.228 2_565
H(5) O(1) 3.574 1_344
H(5) O(4) 3.210 1_444
H(5) O(6) 3.092 .
H(5) N(3) 3.050 2_454
H(5) C(4) 3.354 2_455
H(5) C(11) 3.539 2_455
H(5) C(12) 3.270 2_455
H(5) H(9) 3.224 2_565
H(5) H(22) 2.782 2_454
H(5) H(21) 3.020 2_454
H(5) H(28) 2.853 .
H(5) H(18) 3.596 1_444
H(5) H(17) 3.344 1_444
H(5) H(27) 3.508 .
H(6) O(4) 2.868 1_444
H(6) N(3) 3.558 2_454
H(6) C(20) 3.215 1_444
H(6) H(3) 3.295 2_455
H(6) H(13) 2.840 1_444
H(6) H(14) 2.709 1_444
H(6) H(22) 2.949 2_454
H(8) O(5) 2.432 2_565
H(8) C(7) 3.420 2_455
H(8) C(8) 3.434 2_455
H(8) H(11) 2.722 2_565
H(8) H(16) 3.454 1_455
H(8) H(24) 3.169 2_455
H(8) H(25) 2.726 2_565
H(8) H(26) 2.660 2_565
H(9) O(1) 3.178 2_776
H(9) O(6) 3.255 2_565
H(9) N(3) 3.351 1_666
H(9) C(5) 2.933 2_565
H(9) C(6) 3.217 2_565
H(9) C(17) 3.475 2_776
H(9) H(4) 2.724 2_565
H(9) H(5) 3.224 2_565
H(9) H(21) 3.048 1_666
H(9) H(28) 3.087 2_565
H(9) H(23) 3.436 1_666
H(9) H(27) 2.871 2_565
H(10) O(2) 3.299 2_776
H(10) O(6) 2.908 1_766
H(10) N(4) 3.067 1_666
H(10) C(17) 3.525 2_776
H(10) H(1) 3.439 1_655
H(10) H(2) 3.479 1_655
H(10) H(21) 3.545 1_666
H(10) H(28) 2.659 1_766
H(10) H(24) 3.431 1_666
H(10) H(23) 2.837 1_666
H(10) H(27) 2.883 1_766
H(11) O(5) 3.372 .
H(11) C(5) 3.226 2_565
H(11) C(10) 2.877 2_565
H(11) C(14) 3.069 2_565
H(11) H(4) 3.108 2_565
H(11) H(8) 2.722 2_565
H(11) H(15) 3.580 2_665
H(11) H(16) 3.074 2_665
H(11) H(25) 3.117 .
H(11) H(26) 3.321 .
H(12) C(1) 3.499 1_655
H(12) C(2) 3.087 1_655
H(12) C(3) 3.011 1_655
H(12) C(4) 3.306 1_655
H(12) H(1) 3.391 1_655
H(12) H(2) 3.309 1_655
H(12) H(15) 3.149 2_665
H(12) H(16) 3.398 2_665
H(12) H(18) 3.531 1_655
H(13) C(3) 3.249 1_655
H(13) C(4) 3.545 1_655
H(13) H(2) 2.922 1_655
H(13) H(3) 3.440 1_655
H(13) H(6) 2.840 1_666
H(14) C(5) 3.207 2_565
H(14) C(6) 3.432 2_565
H(14) C(7) 3.590 1_666
H(14) C(7) 3.532 2_565
H(14) C(8) 3.411 2_565
H(14) C(13) 3.188 2_565
H(14) C(14) 3.075 2_565
H(14) H(6) 2.709 1_666
H(14) H(22) 3.300 2_565
H(15) C(9) 3.211 2_565
H(15) C(10) 3.233 2_565
H(15) C(11) 3.128 2_565
H(15) C(12) 3.135 2_565
H(15) C(13) 3.344 2_565
H(15) C(14) 3.357 2_565
H(15) H(11) 3.580 2_665
H(15) H(12) 3.149 2_665
H(15) H(16) 3.193 2_665
H(16) C(3) 3.522 1_655
H(16) C(4) 2.927 1_655
H(16) C(12) 3.367 1_655
H(16) H(3) 2.744 1_655
H(16) H(8) 3.454 1_655
H(16) H(11) 3.074 2_665
H(16) H(12) 3.398 2_665
H(16) H(15) 3.193 2_665
H(16) H(16) 3.358 2_665
H(16) H(26) 3.068 2_665
H(22) O(1) 3.30(3) 2_665
H(22) O(4) 1.89(3) 2_565
H(22) N(1) 3.05(2) 2_565
H(22) C(6) 3.27(2) 2_454
H(22) C(7) 3.36(2) 2_454
H(22) C(22) 3.07(3) 2_565
H(22) H(5) 2.782 2_454
H(22) H(6) 2.949 2_454
H(22) H(14) 3.300 2_565
H(22) H(18) 2.98(3) 2_565
H(22) H(17) 2.42(4) 2_565
H(21) O(1) 1.94(3) 2_665
H(21) O(2) 2.80(3) 2_665
H(21) O(4) 3.20(3) 2_565
H(21) N(1) 2.97(2) 2_565
H(21) C(17) 2.69(3) 2_665
H(21) H(5) 3.020 2_454
H(21) H(9) 3.048 1_444
H(21) H(10) 3.545 1_444
H(21) H(28) 3.33(4) 2_454
H(21) H(18) 2.46(3) 2_565
H(21) H(17) 2.85(4) 2_565
H(28) O(1) 2.13(2) 1_344
H(28) O(2) 3.054(18) 2_565
H(28) N(1) 3.545(19) 1_444
H(28) N(2) 3.25(2) 2_455
H(28) C(2) 3.268(14) 1_444
H(28) C(5) 3.523(15) .
H(28) C(6) 3.499(18) .
H(28) C(17) 2.98(2) 1_344
H(28) C(18) 3.27(2) 1_344
H(28) H(1) 2.418 1_444
H(28) H(4) 2.895 .
H(28) H(5) 2.853 .
H(28) H(9) 3.087 2_565
H(28) H(10) 2.659 1_344
H(28) H(21) 3.33(4) 2_454
H(28) H(18) 3.00(2) 1_444
H(28) H(20) 2.48(3) 2_455
H(18) O(1) 2.02(2) 1_455
H(18) O(4) 3.26(2) .
H(18) N(3) 3.03(2) 2_565
H(18) C(17) 3.04(2) 1_455
H(18) H(5) 3.596 1_666
H(18) H(12) 3.531 1_455
H(18) H(22) 2.98(3) 2_565
H(18) H(21) 2.46(3) 2_565
H(18) H(28) 3.00(2) 1_666
H(17) O(1) 3.35(4) 1_455
H(17) O(3) 2.62(4) .
H(17) O(4) 1.80(3) .
H(17) N(3) 2.97(3) 2_565
H(17) C(22) 2.48(4) .
H(17) H(2) 3.485 2_566
H(17) H(5) 3.344 1_666
H(17) H(22) 2.42(4) 2_565
H(17) H(21) 2.85(4) 2_565
H(24) O(2) 3.45(2) 2_665
H(24) O(5) 1.98(2) 1_445
H(24) H(8) 3.169 2_455
H(24) H(10) 3.431 1_444
H(24) H(27) 3.47(4) 1_655
H(24) H(25) 2.46(4) 1_445
H(24) H(26) 2.64(5) 1_445
H(23) O(1) 3.14(3) 2_665
H(23) O(2) 2.05(3) 2_665
H(23) O(5) 3.24(3) 1_445
H(23) O(6) 3.29(3) 1_655
H(23) C(17) 2.91(3) 2_665
H(23) C(18) 3.58(2) 1_444
H(23) H(9) 3.436 1_444
H(23) H(10) 2.837 1_444
H(23) H(27) 2.61(5) 1_655
H(23) H(25) 3.57(4) 1_445
H(23) H(25) 3.03(3) 2_665
H(19) O(3) 1.89(2) .
H(19) O(4) 3.07(2) .
H(19) O(5) 3.05(2) 2_665
H(19) O(6) 3.40(2) 2_455
H(19) C(2) 3.54(2) 2_566
H(19) C(3) 3.30(2) 2_566
H(19) C(22) 2.79(2) .
H(19) H(1) 3.161 2_566
H(19) H(2) 2.690 2_566
H(19) H(25) 3.26(3) 2_665
H(19) H(26) 2.45(5) 2_665
H(20) O(3) 3.37(2) .
H(20) O(5) 3.56(2) 2_665
H(20) O(6) 1.99(2) 2_455
H(20) C(2) 3.418(17) 2_566
H(20) H(1) 2.684 2_566
H(20) H(2) 3.246 2_566
H(20) H(28) 2.48(3) 2_455
H(20) H(27) 2.53(4) 2_455
H(20) H(26) 3.35(4) 2_665
H(27) O(1) 3.17(3) 1_344
H(27) O(2) 1.89(4) 2_565
H(27) O(5) 3.51(2) 2_565
H(27) N(2) 3.41(4) 2_455
H(27) N(4) 3.30(3) 1_455
H(27) C(5) 3.34(3) .
H(27) C(17) 2.81(4) 2_565
H(27) C(18) 3.35(4) 2_565
H(27) H(1) 3.578 1_444
H(27) H(4) 2.478 .
H(27) H(5) 3.508 .
H(27) H(9) 2.871 2_565
H(27) H(10) 2.883 1_344
H(27) H(24) 3.47(4) 1_455
H(27) H(23) 2.61(5) 1_455
H(27) H(20) 2.53(4) 2_455
H(27) H(25) 2.88(3) 2_565
H(25) O(2) 2.11(2) .
H(25) O(3) 3.06(2) 2_665
H(25) N(4) 3.26(2) 1_665
H(25) C(17) 3.07(2) .
H(25) H(4) 3.228 2_565
H(25) H(8) 2.726 2_565
H(25) H(11) 3.117 .
H(25) H(24) 2.46(4) 1_665
H(25) H(23) 3.57(4) 1_665
H(25) H(23) 3.03(3) 2_665
H(25) H(19) 3.26(3) 2_665
H(25) H(27) 2.88(3) 2_565
H(26) O(2) 3.36(2) .
H(26) O(3) 1.75(3) 2_665
H(26) N(2) 3.17(3) 2_665
H(26) N(4) 3.49(4) 1_665
H(26) C(10) 3.52(3) 2_565
H(26) C(21) 3.51(3) 2_665
H(26) C(22) 2.90(3) 2_665
H(26) H(2) 3.450 1_654
H(26) H(3) 3.025 2_565
H(26) H(8) 2.660 2_565
H(26) H(11) 3.321 .
H(26) H(16) 3.068 2_665
H(26) H(24) 2.64(5) 1_665
H(26) H(19) 2.45(5) 2_665
H(26) H(20) 3.35(4) 2_665

loop_
_geom_torsion_atom_site_label_1
_geom_torsion_atom_site_label_2
_geom_torsion_atom_site_label_3
_geom_torsion_atom_site_label_4
_geom_torsion
C(2) C(1) C(11) C(9) 179.4(2)
C(2) C(1) C(11) C(12) 0.9(3)
C(11) C(1) C(2) C(3) 1.6(3)
C(2) C(1) C(15) N(1) -52.0(2)
C(2) C(1) C(15) N(2) 126.3(2)
C(15) C(1) C(2) C(3) -179.0(2)
C(11) C(1) C(15) N(1) 127.4(2)
C(11) C(1) C(15) N(2) -54.2(2)
C(15) C(1) C(11) C(9) -0.0(2)
C(15) C(1) C(11) C(12) -178.50(19)
C(1) C(2) C(3) C(4) -2.5(3)
C(2) C(3) C(4) C(12) 0.9(3)
C(3) C(4) C(12) C(10) -179.7(2)
C(3) C(4) C(12) C(11) 1.7(3)
C(6) C(5) C(14) C(10) -179.1(2)
C(6) C(5) C(14) C(13) 0.1(2)
C(14) C(5) C(6) C(7) -0.2(3)
C(5) C(6) C(7) C(8) 0.0(3)
C(6) C(7) C(8) C(13) 0.2(3)
C(6) C(7) C(8) C(16) -176.7(2)
C(7) C(8) C(13) C(9) 179.2(2)
C(7) C(8) C(13) C(14) -0.3(3)
C(7) C(8) C(16) N(3) 98.6(2)
C(7) C(8) C(16) N(4) -81.3(2)
C(13) C(8) C(16) N(3) -78.4(2)
C(13) C(8) C(16) N(4) 101.7(2)
C(16) C(8) C(13) C(9) -3.9(3)
C(16) C(8) C(13) C(14) 176.68(19)
C(11) C(9) C(13) C(8) -177.9(2)
C(11) C(9) C(13) C(14) 1.5(3)
C(13) C(9) C(11) C(1) 179.97(15)
C(13) C(9) C(11) C(12) -1.6(3)
C(12) C(10) C(14) C(5) 178.0(2)
C(12) C(10) C(14) C(13) -1.1(3)
C(14) C(10) C(12) C(4) -177.5(2)
C(14) C(10) C(12) C(11) 1.1(3)
C(1) C(11) C(12) C(4) -2.5(3)
C(1) C(11) C(12) C(10) 178.8(2)
C(9) C(11) C(12) C(4) 178.9(2)
C(9) C(11) C(12) C(10) 0.3(3)
C(8) C(13) C(14) C(5) 0.1(2)
C(8) C(13) C(14) C(10) 179.3(2)
C(9) C(13) C(14) C(5) -179.4(2)
C(9) C(13) C(14) C(10) -0.2(3)
O(1) C(17) C(18) C(19) -93.60(19)
O(2) C(17) C(18) C(19) 85.65(19)
C(17) C(18) C(19) C(20) 176.85(18)
C(18) C(19) C(20) C(21) -179.76(18)
C(19) C(20) C(21) C(22) 174.68(18)
C(20) C(21) C(22) O(3) -133.41(19)
C(20) C(21) C(22) O(4) 45.8(2)
